data_4079150
loop_
_publ_author_name
'Ko, Chi-Chiu'
'Ng, Chi-On'
'Yiu, Shek-Man'

_publ_section_title
;
 Luminescent Rhenium(I) Phenanthroline Complexes with a
 Benzoxazol-2-ylidene Ligand: Synthesis, Characterization, and
 Photophysical Study
;
_journal_issue 20
_journal_name_full Organometallics
_journal_page_first 7074
_journal_paper_doi 10.1021/om300526e
_journal_volume 31
_journal_year 2012
_chemical_formula_moiety 'C23 H15 N3 O4 Re, F6 P'
_chemical_formula_sum 'C23 H15 F6 N3 O4 P Re'
_chemical_formula_weight 728.56
_chemical_name_systematic
;
 ? 
;
_space_group_crystal_system triclinic
_space_group_IT_number 2
_space_group_name_Hall '-P 1'
_space_group_name_H-M_alt 'P -1'
_symmetry_space_group_name_Hall '-P 1'
_symmetry_space_group_name_H-M 'P -1'
_atom_sites_solution_hydrogens geom
_atom_sites_solution_primary direct
_atom_sites_solution_secondary difmap
_audit_creation_date 2012-01-10
_audit_creation_method
;
  Olex2 1.1
  (compiled 2011.08.18 svn.r1932, GUI svn.r3819)
;
_cell_angle_alpha 83.666(6)
_cell_angle_beta 81.993(7)
_cell_angle_gamma 75.973(7)
_cell_formula_units_Z 2
_cell_length_a 8.1807(9)
_cell_length_b 11.7759(8)
_cell_length_c 12.6684(9)
_cell_measurement_reflns_used 5469
_cell_measurement_temperature 133(2)
_cell_measurement_theta_max 71.5962
_cell_measurement_theta_min 3.5315
_cell_volume 1168.75(18)
_computing_molecular_graphics
;
O. V. Dolomanov, L. J. Bourhis, R. J. Gildea, J. A. K. Howard and H. Puschmann,
OLEX2: a complete structure solution, refinement and analysis program.
J. Appl. Cryst. (2009). 42, 339-341.
;
_computing_publication_material
;
O. V. Dolomanov, L. J. Bourhis, R. J. Gildea, J. A. K. Howard and H. Puschmann,
OLEX2: a complete structure solution, refinement and analysis program.
J. Appl. Cryst. (2009). 42, 339-341.
;
_computing_structure_refinement
;
XL, G.M. Sheldrick, Acta Cryst.
(2008). A64, 112-122
;
_computing_structure_solution 'SHELXS-97 (Sheldrick, 1990)'
_diffrn_ambient_temperature 133(2)
_diffrn_detector_area_resol_mean 16.1270
_diffrn_measured_fraction_theta_full 0.993
_diffrn_measured_fraction_theta_max 0.993
_diffrn_measurement_device_type 'Xcalibur, Sapphire3, Gemini ultra'
_diffrn_measurement_method '\w scans'
_diffrn_radiation_monochromator mirror
_diffrn_radiation_type 'CU K\a'
_diffrn_radiation_wavelength 1.54184
_diffrn_reflns_av_R_equivalents 0.0242
_diffrn_reflns_av_unetI/netI 0.0225
_diffrn_reflns_limit_h_max 7
_diffrn_reflns_limit_h_min -9
_diffrn_reflns_limit_k_max 13
_diffrn_reflns_limit_k_min -14
_diffrn_reflns_limit_l_max 15
_diffrn_reflns_limit_l_min -15
_diffrn_reflns_number 7656
_diffrn_reflns_theta_full 67.00
_diffrn_reflns_theta_max 67.00
_diffrn_reflns_theta_min 3.53
_diffrn_source 'Enhance Ultra (Cu) X-ray Source'
_diffrn_source_current n/a
_diffrn_source_voltage n/a
_exptl_absorpt_coefficient_mu 11.616
_exptl_absorpt_correction_T_max 1.00000
_exptl_absorpt_correction_T_min 0.12301
_exptl_absorpt_correction_type multi-scan
_exptl_absorpt_process_details
;
CrysAlisPro, Agilent Technologies,
Version 1.171.35.11 (release 16-05-2011 CrysAlis171 .NET)
(compiled May 16 2011,17:55:39)
Empirical absorption correction using spherical harmonics,
 implemented in SCALE3 ABSPACK scaling algorithm.
;
_exptl_crystal_colour yellow
_exptl_crystal_density_diffrn 2.070
_exptl_crystal_density_method 'not measured'
_exptl_crystal_description block
_exptl_crystal_F_000 700
_exptl_crystal_size_max 0.34
_exptl_crystal_size_mid 0.12
_exptl_crystal_size_min 0.01
_refine_diff_density_max 2.373
_refine_diff_density_min -0.910
_refine_diff_density_rms 0.166
_refine_ls_extinction_method none
_refine_ls_goodness_of_fit_ref 1.086
_refine_ls_hydrogen_treatment constr
_refine_ls_matrix_type full
_refine_ls_number_parameters 343
_refine_ls_number_reflns 4124
_refine_ls_number_restraints 0
_refine_ls_restrained_S_all 1.086
_refine_ls_R_factor_all 0.0282
_refine_ls_R_factor_gt 0.0279
_refine_ls_shift/su_max 0.001
_refine_ls_shift/su_mean 0.000
_refine_ls_structure_factor_coef Fsqd
_refine_ls_weighting_details 'calc w=1/[\s^2^(Fo^2^)+(0.0590P)^2^+0.6153P] where P=(Fo^2^+2Fc^2^)/3'
_refine_ls_weighting_scheme calc
_refine_ls_wR_factor_gt 0.0763
_refine_ls_wR_factor_ref 0.0766
_reflns_number_gt 4057
_reflns_number_total 4124
_reflns_threshold_expression >2sigma(I)
_cod_data_source_file om300526e_si_002.cif
_cod_data_source_block 3_(010612a_on)
_cod_original_cell_volume 1168.75(17)
_cod_database_code 4079150

loop_
_space_group_symop_id
_space_group_symop_operation_xyz
1 'x, y, z'
2 '-x, -y, -z'

loop_
_atom_site_label
_atom_site_type_symbol
_atom_site_fract_x
_atom_site_fract_y
_atom_site_fract_z
_atom_site_U_iso_or_equiv
_atom_site_adp_type
_atom_site_occupancy
_atom_site_symmetry_multiplicity
_atom_site_calc_flag
_atom_site_refinement_flags
Re1 Re 0.552119(15) 0.061733(10) 0.254937(10) 0.01699(9) Uani 1 1 d .
P1 P 0.87706(13) 0.45090(9) 0.25251(8) 0.0277(2) Uani 1 1 d .
F1 F 0.8467(4) 0.4625(3) 0.3777(2) 0.0457(7) Uani 1 1 d .
F2 F 0.9061(4) 0.4396(3) 0.1260(2) 0.0446(7) Uani 1 1 d .
F3 F 0.6907(4) 0.4261(3) 0.2571(2) 0.0491(7) Uani 1 1 d .
F4 F 0.9575(4) 0.3134(2) 0.2716(2) 0.0478(7) Uani 1 1 d .
F5 F 1.0624(3) 0.4759(2) 0.2465(2) 0.0401(6) Uani 1 1 d .
F6 F 0.7976(4) 0.5885(2) 0.2312(2) 0.0424(6) Uani 1 1 d .
O1 O 0.5143(4) -0.1102(3) 0.0972(3) 0.0357(7) Uani 1 1 d .
O2 O 0.7029(4) -0.1521(3) 0.4013(3) 0.0422(8) Uani 1 1 d .
O3 O 0.1937(4) 0.0602(3) 0.3681(2) 0.0325(6) Uani 1 1 d .
O4 O 0.7533(3) 0.1357(2) 0.4070(2) 0.0232(5) Uani 1 1 d .
N1 N 0.7971(4) 0.0780(3) 0.1727(3) 0.0219(7) Uani 1 1 d .
N2 N 0.4924(4) 0.2124(3) 0.1381(2) 0.0194(6) Uani 1 1 d .
N3 N 0.5055(4) 0.2588(3) 0.4219(2) 0.0231(6) Uani 1 1 d .
C1 C 0.5263(5) -0.0462(3) 0.1535(3) 0.0211(8) Uani 1 1 d .
C2 C 0.6421(5) -0.0717(4) 0.3488(3) 0.0258(8) Uani 1 1 d .
C3 C 0.3264(5) 0.0619(3) 0.3255(3) 0.0228(8) Uani 1 1 d .
C4 C 0.9474(5) 0.0099(4) 0.1925(3) 0.0300(8) Uani 1 1 d .
H4 H 0.9516 -0.0494 0.2500 0.036 Uiso 1 1 calc R
C5 C 1.0978(5) 0.0227(5) 0.1317(4) 0.0403(11) Uani 1 1 d .
H5 H 1.2025 -0.0282 0.1472 0.048 Uiso 1 1 calc R
C6 C 1.0953(5) 0.1085(5) 0.0496(4) 0.0396(11) Uani 1 1 d .
H6 H 1.1979 0.1174 0.0079 0.048 Uiso 1 1 calc R
C7 C 0.9398(5) 0.1835(4) 0.0273(3) 0.0322(9) Uani 1 1 d .
C8 C 0.9232(6) 0.2747(4) -0.0581(3) 0.0397(11) Uani 1 1 d .
H8 H 1.0218 0.2895 -0.1010 0.048 Uiso 1 1 calc R
C9 C 0.7685(6) 0.3397(4) -0.0782(3) 0.0346(10) Uani 1 1 d .
H9 H 0.7608 0.3989 -0.1359 0.042 Uiso 1 1 calc R
C10 C 0.6159(6) 0.3218(3) -0.0150(3) 0.0289(8) Uani 1 1 d .
C11 C 0.4516(6) 0.3848(3) -0.0342(3) 0.0334(9) Uani 1 1 d .
H11 H 0.4359 0.4418 -0.0934 0.040 Uiso 1 1 calc R
C12 C 0.3149(6) 0.3630(3) 0.0334(3) 0.0303(9) Uani 1 1 d .
H12 H 0.2036 0.4062 0.0223 0.036 Uiso 1 1 calc R
C13 C 0.3392(5) 0.2768(3) 0.1192(3) 0.0247(8) Uani 1 1 d .
H13 H 0.2428 0.2637 0.1657 0.030 Uiso 1 1 calc R
C14 C 0.6300(5) 0.2346(3) 0.0719(3) 0.0213(7) Uani 1 1 d .
C15 C 0.7926(5) 0.1646(3) 0.0920(3) 0.0242(8) Uani 1 1 d .
C16 C 0.5984(5) 0.1698(3) 0.3681(3) 0.0187(7) Uani 1 1 d .
C17 C 0.7524(5) 0.2070(3) 0.4869(3) 0.0248(7) Uani 1 1 d .
C18 C 0.8825(6) 0.2036(4) 0.5474(3) 0.0321(9) Uani 1 1 d .
H18 H 0.9903 0.1507 0.5369 0.038 Uiso 1 1 calc R
C19 C 0.8423(7) 0.2836(4) 0.6239(4) 0.0364(11) Uani 1 1 d .
H19 H 0.9258 0.2868 0.6679 0.044 Uiso 1 1 calc R
C20 C 0.6827(7) 0.3599(4) 0.6389(3) 0.0384(10) Uani 1 1 d .
H20 H 0.6605 0.4119 0.6942 0.046 Uiso 1 1 calc R
C21 C 0.5561(6) 0.3628(4) 0.5766(3) 0.0324(9) Uani 1 1 d .
H21 H 0.4481 0.4156 0.5863 0.039 Uiso 1 1 calc R
C22 C 0.5974(5) 0.2833(3) 0.4988(3) 0.0236(7) Uani 1 1 d .
C23 C 0.3353(5) 0.3249(3) 0.4018(3) 0.0294(8) Uani 1 1 d .
H23A H 0.2978 0.2911 0.3447 0.044 Uiso 1 1 calc R
H23B H 0.3374 0.4071 0.3801 0.044 Uiso 1 1 calc R
H23C H 0.2566 0.3209 0.4672 0.044 Uiso 1 1 calc R

loop_
_atom_site_aniso_label
_atom_site_aniso_U_11
_atom_site_aniso_U_22
_atom_site_aniso_U_33
_atom_site_aniso_U_23
_atom_site_aniso_U_13
_atom_site_aniso_U_12
Re1 0.01432(12) 0.01896(12) 0.01856(12) -0.00291(7) -0.00057(7) -0.00560(7)
P1 0.0267(6) 0.0291(5) 0.0245(5) 0.0027(4) 0.0011(4) -0.0055(4)
F1 0.0469(16) 0.0576(16) 0.0259(13) 0.0010(11) 0.0045(11) -0.0060(13)
F2 0.0497(17) 0.0535(16) 0.0284(13) -0.0063(11) -0.0012(12) -0.0080(13)
F3 0.0350(15) 0.0567(17) 0.0579(18) 0.0035(13) -0.0033(13) -0.0200(12)
F4 0.0503(17) 0.0282(13) 0.0566(17) 0.0073(11) 0.0032(13) -0.0030(11)
F5 0.0314(14) 0.0491(15) 0.0394(14) 0.0014(11) -0.0012(11) -0.0123(11)
F6 0.0440(15) 0.0315(13) 0.0439(14) 0.0025(10) 0.0018(12) 0.0001(11)
O1 0.0221(14) 0.0413(16) 0.0488(18) -0.0272(15) 0.0010(13) -0.0093(12)
O2 0.0369(18) 0.0374(17) 0.051(2) 0.0172(15) -0.0163(16) -0.0095(14)
O3 0.0200(15) 0.0418(16) 0.0361(16) -0.0054(12) 0.0094(12) -0.0138(12)
O4 0.0211(13) 0.0294(13) 0.0211(12) -0.0093(10) -0.0018(10) -0.0069(10)
N1 0.0181(16) 0.0269(16) 0.0239(16) -0.0096(13) -0.0021(12) -0.0081(12)
N2 0.0217(16) 0.0230(15) 0.0148(14) -0.0049(11) -0.0006(12) -0.0073(12)
N3 0.0236(16) 0.0239(15) 0.0206(15) -0.0009(12) 0.0020(12) -0.0060(13)
C1 0.0119(16) 0.0284(19) 0.0263(18) -0.0106(15) -0.0024(13) -0.0073(14)
C2 0.025(2) 0.028(2) 0.0269(19) 0.0009(16) -0.0046(16) -0.0111(16)
C3 0.025(2) 0.0205(17) 0.0246(18) -0.0022(14) -0.0037(16) -0.0079(14)
C4 0.0173(18) 0.041(2) 0.034(2) -0.0148(17) -0.0045(15) -0.0051(16)
C5 0.018(2) 0.061(3) 0.048(3) -0.030(2) -0.0026(18) -0.0072(19)
C6 0.022(2) 0.064(3) 0.043(2) -0.035(2) 0.0153(18) -0.025(2)
C7 0.031(2) 0.045(2) 0.029(2) -0.0199(17) 0.0116(16) -0.0263(18)
C8 0.047(3) 0.056(3) 0.027(2) -0.0185(19) 0.0175(19) -0.038(2)
C9 0.056(3) 0.041(2) 0.0177(18) -0.0073(16) 0.0041(18) -0.034(2)
C10 0.047(2) 0.0283(19) 0.0179(17) -0.0038(14) -0.0019(16) -0.0222(18)
C11 0.055(3) 0.0250(19) 0.0241(19) -0.0002(15) -0.0118(18) -0.0134(18)
C12 0.041(2) 0.0206(17) 0.031(2) -0.0034(15) -0.0136(18) -0.0050(16)
C13 0.027(2) 0.0234(17) 0.0239(18) -0.0071(14) -0.0025(15) -0.0045(15)
C14 0.0268(19) 0.0240(17) 0.0182(17) -0.0072(13) 0.0000(14) -0.0144(14)
C15 0.025(2) 0.0306(19) 0.0214(18) -0.0142(15) 0.0060(15) -0.0139(15)
C16 0.0208(18) 0.0241(18) 0.0152(16) -0.0044(13) -0.0030(13) -0.0112(14)
C17 0.031(2) 0.0274(18) 0.0186(17) -0.0047(14) -0.0005(15) -0.0116(15)
C18 0.033(2) 0.038(2) 0.028(2) -0.0061(16) -0.0060(16) -0.0110(17)
C19 0.049(3) 0.037(2) 0.028(2) -0.0028(18) -0.016(2) -0.013(2)
C20 0.058(3) 0.034(2) 0.025(2) -0.0102(17) -0.009(2) -0.010(2)
C21 0.044(2) 0.0284(19) 0.0239(19) -0.0059(15) -0.0023(17) -0.0060(17)
C22 0.0295(19) 0.0242(17) 0.0196(17) -0.0020(13) -0.0023(14) -0.0109(15)
C23 0.030(2) 0.0249(18) 0.032(2) -0.0044(15) -0.0067(16) -0.0004(15)

loop_
_atom_type_symbol
_atom_type_description
_atom_type_scat_dispersion_real
_atom_type_scat_dispersion_imag
_atom_type_scat_source
C C 0.0181 0.0091 'International Tables Vol C Tables 4.2.6.8 and 6.1.1.4'
H H 0.0000 0.0000 'International Tables Vol C Tables 4.2.6.8 and 6.1.1.4'
F F 0.0727 0.0534 'International Tables Vol C Tables 4.2.6.8 and 6.1.1.4'
N N 0.0311 0.0180 'International Tables Vol C Tables 4.2.6.8 and 6.1.1.4'
O O 0.0492 0.0322 'International Tables Vol C Tables 4.2.6.8 and 6.1.1.4'
P P 0.2955 0.4335 'International Tables Vol C Tables 4.2.6.8 and 6.1.1.4'
Re Re -5.2083 5.8923 'International Tables Vol C Tables 4.2.6.8 and 6.1.1.4'

loop_
_geom_angle_atom_site_label_1
_geom_angle_atom_site_label_2
_geom_angle_atom_site_label_3
_geom_angle
N1 Re1 N2 75.77(12)
C1 Re1 N1 92.21(14)
C1 Re1 N2 91.37(14)
C1 Re1 C16 175.50(13)
C2 Re1 N1 94.99(15)
C2 Re1 N2 170.76(14)
C2 Re1 C1 89.13(17)
C2 Re1 C3 89.45(17)
C2 Re1 C16 87.30(16)
C3 Re1 N1 174.97(12)
C3 Re1 N2 99.78(14)
C3 Re1 C1 90.21(16)
C3 Re1 C16 92.49(15)
C16 Re1 N1 85.38(13)
C16 Re1 N2 91.72(13)
F1 P1 F2 179.52(18)
F1 P1 F3 89.79(17)
F1 P1 F4 90.55(16)
F1 P1 F5 90.84(16)
F1 P1 F6 90.44(15)
F2 P1 F3 89.81(17)
F2 P1 F5 89.55(16)
F4 P1 F2 89.71(16)
F4 P1 F3 90.63(16)
F4 P1 F5 89.53(16)
F4 P1 F6 179.00(16)
F5 P1 F3 179.34(16)
F6 P1 F2 89.30(15)
F6 P1 F3 89.55(16)
F6 P1 F5 90.27(15)
C16 O4 C17 108.1(3)
C4 N1 Re1 126.1(3)
C4 N1 C15 118.5(4)
C15 N1 Re1 115.4(3)
C13 N2 Re1 127.7(3)
C13 N2 C14 117.8(3)
C14 N2 Re1 114.2(2)
C16 N3 C22 109.9(3)
C16 N3 C23 125.5(3)
C22 N3 C23 124.6(3)
O1 C1 Re1 178.1(4)
O2 C2 Re1 176.7(4)
O3 C3 Re1 178.9(4)
N1 C4 H4 118.9
N1 C4 C5 122.2(4)
C5 C4 H4 118.9
C4 C5 H5 120.0
C6 C5 C4 120.0(4)
C6 C5 H5 120.0
C5 C6 H6 120.2
C5 C6 C7 119.6(4)
C7 C6 H6 120.2
C6 C7 C8 123.9(4)
C6 C7 C15 117.1(4)
C15 C7 C8 118.9(4)
C7 C8 H8 119.7
C9 C8 C7 120.7(4)
C9 C8 H8 119.7
C8 C9 H9 119.1
C8 C9 C10 121.8(4)
C10 C9 H9 119.1
C11 C10 C9 124.2(4)
C11 C10 C14 117.5(4)
C14 C10 C9 118.3(4)
C10 C11 H11 120.4
C12 C11 C10 119.2(4)
C12 C11 H11 120.4
C11 C12 H12 120.0
C11 C12 C13 119.9(4)
C13 C12 H12 120.0
N2 C13 C12 122.7(4)
N2 C13 H13 118.7
C12 C13 H13 118.7
N2 C14 C10 122.7(4)
N2 C14 C15 117.4(3)
C10 C14 C15 119.9(4)
N1 C15 C7 122.6(4)
N1 C15 C14 117.1(3)
C7 C15 C14 120.3(4)
O4 C16 Re1 116.4(2)
N3 C16 Re1 135.3(3)
N3 C16 O4 107.8(3)
O4 C17 C18 127.5(4)
C22 C17 O4 108.3(3)
C22 C17 C18 124.2(4)
C17 C18 H18 122.9
C19 C18 C17 114.3(4)
C19 C18 H18 122.9
C18 C19 H19 118.9
C18 C19 C20 122.1(4)
C20 C19 H19 118.9
C19 C20 H20 118.7
C21 C20 C19 122.5(4)
C21 C20 H20 118.7
C20 C21 H21 122.3
C20 C21 C22 115.3(4)
C22 C21 H21 122.3
C17 C22 N3 105.9(3)
C17 C22 C21 121.6(4)
C21 C22 N3 132.5(4)
N3 C23 H23A 109.5
N3 C23 H23B 109.5
N3 C23 H23C 109.5
H23A C23 H23B 109.5
H23A C23 H23C 109.5
H23B C23 H23C 109.5

loop_
_geom_bond_atom_site_label_1
_geom_bond_atom_site_label_2
_geom_bond_distance
Re1 N1 2.168(3)
Re1 N2 2.187(3)
Re1 C1 1.969(4)
Re1 C2 1.922(4)
Re1 C3 1.936(4)
Re1 C16 2.146(3)
P1 F1 1.586(3)
P1 F2 1.602(3)
P1 F3 1.613(3)
P1 F4 1.598(3)
P1 F5 1.603(3)
P1 F6 1.601(3)
O1 C1 1.122(5)
O2 C2 1.146(5)
O3 C3 1.146(5)
O4 C16 1.375(5)
O4 C17 1.383(4)
N1 C4 1.335(5)
N1 C15 1.360(5)
N2 C13 1.336(5)
N2 C14 1.368(5)
N3 C16 1.329(5)
N3 C22 1.404(5)
N3 C23 1.462(5)
C4 H4 0.9500
C4 C5 1.390(6)
C5 H5 0.9500
C5 C6 1.366(8)
C6 H6 0.9500
C6 C7 1.406(7)
C7 C8 1.434(7)
C7 C15 1.409(5)
C8 H8 0.9500
C8 C9 1.353(7)
C9 H9 0.9500
C9 C10 1.434(6)
C10 C11 1.409(6)
C10 C14 1.417(5)
C11 H11 0.9500
C11 C12 1.369(6)
C12 H12 0.9500
C12 C13 1.404(6)
C13 H13 0.9500
C14 C15 1.425(6)
C17 C18 1.386(6)
C17 C22 1.365(6)
C18 H18 0.9500
C18 C19 1.377(6)
C19 H19 0.9500
C19 C20 1.395(7)
C20 H20 0.9500
C20 C21 1.380(7)
C21 H21 0.9500
C21 C22 1.384(5)
C23 H23A 0.9800
C23 H23B 0.9800
C23 H23C 0.9800

loop_
_geom_torsion_atom_site_label_1
_geom_torsion_atom_site_label_2
_geom_torsion_atom_site_label_3
_geom_torsion_atom_site_label_4
_geom_torsion
Re1 N1 C4 C5 176.4(3)
Re1 N1 C15 C7 -177.0(3)
Re1 N1 C15 C14 0.8(4)
Re1 N2 C13 C12 -172.2(3)
Re1 N2 C14 C10 174.4(3)
Re1 N2 C14 C15 -4.7(4)
O4 C17 C18 C19 -178.0(4)
O4 C17 C22 N3 -1.6(4)
O4 C17 C22 C21 177.3(3)
N1 Re1 N2 C13 177.8(3)
N1 Re1 N2 C14 3.8(2)
N1 Re1 C1 O1 82(11)
N1 Re1 C2 O2 -18(6)
N1 Re1 C3 O3 -166(19)
N1 Re1 C16 O4 -49.8(3)
N1 Re1 C16 N3 139.2(4)
N1 C4 C5 C6 1.0(6)
N2 Re1 N1 C4 179.5(3)
N2 Re1 N1 C15 -2.4(2)
N2 Re1 C1 O1 158(11)
N2 Re1 C2 O2 -19(7)
N2 Re1 C3 O3 167(20)
N2 Re1 C16 O4 -125.4(3)
N2 Re1 C16 N3 63.6(4)
N2 C14 C15 N1 2.7(5)
N2 C14 C15 C7 -179.5(3)
C1 Re1 N1 C4 -89.7(3)
C1 Re1 N1 C15 88.5(3)
C1 Re1 N2 C13 85.8(3)
C1 Re1 N2 C14 -88.2(3)
C1 Re1 C2 O2 74(6)
C1 Re1 C3 O3 75(20)
C1 Re1 C16 O4 7.9(17)
C1 Re1 C16 N3 -163.1(15)
C2 Re1 N1 C4 -0.4(3)
C2 Re1 N1 C15 177.8(3)
C2 Re1 N2 C13 178.8(8)
C2 Re1 N2 C14 4.8(9)
C2 Re1 C1 O1 -13(11)
C2 Re1 C3 O3 -14(20)
C2 Re1 C16 O4 45.4(3)
C2 Re1 C16 N3 -125.6(4)
C3 Re1 N1 C4 151.6(13)
C3 Re1 N1 C15 -30.3(14)
C3 Re1 N2 C13 -4.6(3)
C3 Re1 N2 C14 -178.6(2)
C3 Re1 C1 O1 -102(11)
C3 Re1 C2 O2 164(6)
C3 Re1 C16 O4 134.7(3)
C3 Re1 C16 N3 -36.2(4)
C4 N1 C15 C7 1.3(5)
C4 N1 C15 C14 179.0(3)
C4 C5 C6 C7 0.1(6)
C5 C6 C7 C8 -178.8(4)
C5 C6 C7 C15 -0.5(5)
C6 C7 C8 C9 176.6(4)
C6 C7 C15 N1 -0.2(5)
C6 C7 C15 C14 -177.9(3)
C7 C8 C9 C10 0.8(6)
C8 C7 C15 N1 178.2(3)
C8 C7 C15 C14 0.5(5)
C8 C9 C10 C11 -178.3(4)
C8 C9 C10 C14 1.1(6)
C9 C10 C11 C12 -178.0(4)
C9 C10 C14 N2 178.7(3)
C9 C10 C14 C15 -2.2(5)
C10 C11 C12 C13 -1.4(5)
C10 C14 C15 N1 -176.4(3)
C10 C14 C15 C7 1.4(5)
C11 C10 C14 N2 -1.8(5)
C11 C10 C14 C15 177.2(3)
C11 C12 C13 N2 -0.8(6)
C13 N2 C14 C10 -0.3(5)
C13 N2 C14 C15 -179.3(3)
C14 N2 C13 C12 1.6(5)
C14 C10 C11 C12 2.6(5)
C15 N1 C4 C5 -1.7(6)
C15 C7 C8 C9 -1.6(6)
C16 Re1 N1 C4 86.5(3)
C16 Re1 N1 C15 -95.3(3)
C16 Re1 N2 C13 -97.4(3)
C16 Re1 N2 C14 88.5(3)
C16 Re1 C1 O1 24(12)
C16 Re1 C2 O2 -103(6)
C16 Re1 C3 O3 -101(20)
C16 O4 C17 C18 -179.8(4)
C16 O4 C17 C22 1.0(4)
C16 N3 C22 C17 1.7(4)
C16 N3 C22 C21 -177.0(4)
C17 O4 C16 Re1 -173.2(2)
C17 O4 C16 N3 0.1(4)
C17 C18 C19 C20 0.6(7)
C18 C17 C22 N3 179.1(4)
C18 C17 C22 C21 -2.0(6)
C18 C19 C20 C21 -1.7(8)
C19 C20 C21 C22 0.9(7)
C20 C21 C22 N3 179.4(4)
C20 C21 C22 C17 0.9(6)
C22 N3 C16 Re1 170.4(3)
C22 N3 C16 O4 -1.1(4)
C22 C17 C18 C19 1.2(6)
C23 N3 C16 Re1 -11.8(6)
C23 N3 C16 O4 176.7(3)
C23 N3 C22 C17 -176.1(3)
C23 N3 C22 C21 5.2(6)
